data_4333641
loop_
_publ_author_name
'Lisa M. Manus'
'Robert J. Holbrook'
'Tulay A. Atesin'
'Marie C. Heffern'
'Allison S. Harney'
'Amanda L. Eckermann'
'Thomas J. Meade'

_publ_section_title
;
 Axial Ligand Exchange of N-heterocyclic Cobalt(III) Schiff Base
 Complexes: Molecular Structure and NMR Solution Dynamics
;
_journal_name_full 'Inorganic Chemistry'
_journal_page_first 1069
_journal_page_last 1076
_journal_paper_doi 10.1021/ic302379j
_journal_volume 52
_journal_year 2013
_chemical_formula_moiety '2(C20 H28 N6 O2 Co), 2Cl, 1.75(H2 O), 0.6(C2 H6 O)'
_chemical_formula_sum 'C41.2 H63.1 Cl2 Co2 N12 O6.35'
_chemical_formula_weight 1016.90
_space_group_IT_number 14
_symmetry_cell_setting monoclinic
_symmetry_space_group_name_Hall '-P 2ybc'
_symmetry_space_group_name_H-M 'P 1 21/c 1'
_atom_sites_solution_hydrogens geom
_atom_sites_solution_primary direct
_atom_sites_solution_secondary difmap
_audit_creation_method SHELXL-97
_cell_angle_alpha 90.00
_cell_angle_beta 100.328(2)
_cell_angle_gamma 90.00
_cell_formula_units_Z 4
_cell_length_a 24.8162(9)
_cell_length_b 11.6873(4)
_cell_length_c 16.9470(6)
_cell_measurement_reflns_used 4635
_cell_measurement_temperature 100(2)
_cell_measurement_theta_max 24.91
_cell_measurement_theta_min 2.20
_cell_volume 4835.6(3)
_computing_cell_refinement 'SAINT V7.23A (Bruker, 2005)'
_computing_data_collection 'APEX2 V2.1-4 (Bruker, 2007)'
_computing_data_reduction 'Bruker SAINT'
_computing_molecular_graphics 'Bruker SHELXTL'
_computing_publication_material 'Bruker SHELXTL'
_computing_structure_refinement 'SHELXL-97 (Sheldrick, 1997)'
_computing_structure_solution 'SHELXS-97 (Sheldrick, 1990)'
_diffrn_ambient_temperature 100(2)
_diffrn_measured_fraction_theta_full 0.981
_diffrn_measured_fraction_theta_max 0.981
_diffrn_measurement_device_type 'Bruker APEX-II CCD'
_diffrn_measurement_method '\f and \w scans'
_diffrn_radiation_monochromator graphite
_diffrn_radiation_source 'fine-focus sealed tube'
_diffrn_radiation_type MoK\a
_diffrn_radiation_wavelength 0.71073
_diffrn_reflns_av_R_equivalents 0.1431
_diffrn_reflns_av_sigmaI/netI 0.1293
_diffrn_reflns_limit_h_max 32
_diffrn_reflns_limit_h_min -29
_diffrn_reflns_limit_k_max 15
_diffrn_reflns_limit_k_min -15
_diffrn_reflns_limit_l_max 21
_diffrn_reflns_limit_l_min -21
_diffrn_reflns_number 41559
_diffrn_reflns_theta_full 27.58
_diffrn_reflns_theta_max 27.58
_diffrn_reflns_theta_min 0.83
_diffrn_standards_number 0
_exptl_absorpt_coefficient_mu 0.855
_exptl_absorpt_correction_T_max 0.9699
_exptl_absorpt_correction_T_min 0.7070
_exptl_absorpt_correction_type numerical
_exptl_absorpt_process_details face-indexed
_exptl_crystal_colour orange
_exptl_crystal_density_diffrn 1.397
_exptl_crystal_density_meas 0
_exptl_crystal_description plate
_exptl_crystal_F_000 2132
_exptl_crystal_size_max 0.44
_exptl_crystal_size_mid 0.14
_exptl_crystal_size_min 0.04
_refine_diff_density_max 0.809
_refine_diff_density_min -0.398
_refine_diff_density_rms 0.124
_refine_ls_extinction_method none
_refine_ls_goodness_of_fit_ref 0.914
_refine_ls_hydrogen_treatment constr
_refine_ls_matrix_type full
_refine_ls_number_parameters 645
_refine_ls_number_reflns 10981
_refine_ls_number_restraints 0
_refine_ls_restrained_S_all 0.914
_refine_ls_R_factor_all 0.1219
_refine_ls_R_factor_gt 0.0540
_refine_ls_shift/su_max 0.001
_refine_ls_shift/su_mean 0.000
_refine_ls_structure_factor_coef Fsqd
_refine_ls_weighting_details 'calc w=1/[\s^2^(Fo^2^)+(0.0667P)^2^+0.0000P] where P=(Fo^2^+2Fc^2^)/3'
_refine_ls_weighting_scheme calc
_refine_ls_wR_factor_gt 0.1255
_refine_ls_wR_factor_ref 0.1585
_reflns_number_gt 5642
_reflns_number_total 10981
_reflns_threshold_expression >2sigma(I)
_cod_data_source_file ic302379j_si_002_5.cif
_cod_data_source_block Co(acacen)(2MeIm)2
_cod_original_formula_sum 'C41.20 H63.10 Cl2 Co2 N12 O6.35'
_cod_database_code 4333641

loop_
_symmetry_equiv_pos_as_xyz
'x, y, z'
'-x, y+1/2, -z+1/2'
'-x, -y, -z'
'x, -y-1/2, z-1/2'

loop_
_atom_site_label
_atom_site_type_symbol
_atom_site_fract_x
_atom_site_fract_y
_atom_site_fract_z
_atom_site_U_iso_or_equiv
_atom_site_adp_type
_atom_site_occupancy
_atom_site_symmetry_multiplicity
_atom_site_calc_flag
_atom_site_refinement_flags
_atom_site_disorder_assembly
_atom_site_disorder_group
Co1 Co 0.41699(2) 0.56279(4) 0.24335(3) 0.02631(15) Uani 1 1 d . . .
O1 O 0.40284(12) 0.4347(2) 0.30610(15) 0.0279(6) Uani 1 1 d . . .
O2 O 0.44578(11) 0.4534(2) 0.17883(15) 0.0276(6) Uani 1 1 d . . .
N1 N 0.38778(15) 0.6732(3) 0.3076(2) 0.0325(9) Uani 1 1 d . . .
N2 N 0.43126(14) 0.6884(3) 0.18017(19) 0.0291(8) Uani 1 1 d . . .
N3 N 0.48881(14) 0.5790(3) 0.31292(18) 0.0277(8) Uani 1 1 d . . .
N4 N 0.57666(15) 0.5831(3) 0.3670(2) 0.0313(9) Uani 1 1 d . . .
N5 N 0.34461(14) 0.5442(3) 0.17498(18) 0.0282(8) Uani 1 1 d . . .
N6 N 0.27184(17) 0.4767(3) 0.0951(2) 0.0449(11) Uani 1 1 d . . .
C1 C 0.37277(17) 0.4397(4) 0.3613(2) 0.0300(10) Uani 1 1 d . . .
C2 C 0.35175(17) 0.5370(4) 0.3893(2) 0.0327(10) Uani 1 1 d . . .
H2A H 0.3300 0.5274 0.4296 0.039 Uiso 1 1 calc R . .
C3 C 0.35931(18) 0.6499(4) 0.3640(3) 0.0338(11) Uani 1 1 d . . .
C4 C 0.36156(19) 0.3242(4) 0.3953(2) 0.0373(11) Uani 1 1 d . . .
H4A H 0.3964 0.2861 0.4162 0.056 Uiso 1 1 calc R . .
H4B H 0.3403 0.2771 0.3529 0.056 Uiso 1 1 calc R . .
H4C H 0.3408 0.3346 0.4387 0.056 Uiso 1 1 calc R . .
C5 C 0.3332(2) 0.7463(4) 0.4036(3) 0.0466(13) Uani 1 1 d . . .
H5A H 0.3617 0.7996 0.4287 0.070 Uiso 1 1 calc R . .
H5B H 0.3141 0.7148 0.4446 0.070 Uiso 1 1 calc R . .
H5C H 0.3070 0.7869 0.3631 0.070 Uiso 1 1 calc R . .
C6 C 0.3954(2) 0.7933(4) 0.2839(3) 0.0422(12) Uani 1 1 d . . .
H6A H 0.4100 0.8395 0.3320 0.051 Uiso 1 1 calc R . .
H6B H 0.3597 0.8263 0.2585 0.051 Uiso 1 1 calc R . .
C7 C 0.43501(19) 0.7967(3) 0.2253(3) 0.0367(11) Uani 1 1 d . . .
H7A H 0.4258 0.8616 0.1877 0.044 Uiso 1 1 calc R . .
H7B H 0.4728 0.8077 0.2548 0.044 Uiso 1 1 calc R . .
C8 C 0.43804(18) 0.6820(3) 0.1061(2) 0.0310(10) Uani 1 1 d . . .
C9 C 0.43893(19) 0.5758(3) 0.0657(2) 0.0334(10) Uani 1 1 d . . .
H9A H 0.4353 0.5771 0.0089 0.040 Uiso 1 1 calc R . .
C10 C 0.44475(18) 0.4708(3) 0.1034(2) 0.0296(10) Uani 1 1 d . . .
C11 C 0.4473(2) 0.7892(4) 0.0606(3) 0.0443(12) Uani 1 1 d . . .
H11A H 0.4794 0.8300 0.0895 0.066 Uiso 1 1 calc R . .
H11B H 0.4150 0.8387 0.0560 0.066 Uiso 1 1 calc R . .
H11C H 0.4535 0.7686 0.0069 0.066 Uiso 1 1 calc R . .
C12 C 0.4519(2) 0.3636(4) 0.0568(2) 0.0393(11) Uani 1 1 d . . .
H12A H 0.4848 0.3228 0.0831 0.059 Uiso 1 1 calc R . .
H12B H 0.4559 0.3841 0.0021 0.059 Uiso 1 1 calc R . .
H12C H 0.4198 0.3143 0.0550 0.059 Uiso 1 1 calc R . .
C13 C 0.49377(18) 0.5689(3) 0.3949(2) 0.0288(9) Uani 1 1 d . . .
H13A H 0.4643 0.5616 0.4234 0.035 Uiso 1 1 calc R . .
C14 C 0.54762(19) 0.5712(3) 0.4282(2) 0.0323(10) Uani 1 1 d . . .
H14A H 0.5625 0.5656 0.4838 0.039 Uiso 1 1 calc R . .
C15 C 0.53968(18) 0.5877(3) 0.2974(2) 0.0287(10) Uani 1 1 d . . .
C16 C 0.55761(19) 0.6057(4) 0.2199(2) 0.0369(11) Uani 1 1 d . . .
H16A H 0.5348 0.5597 0.1784 0.055 Uiso 1 1 calc R . .
H16B H 0.5960 0.5824 0.2246 0.055 Uiso 1 1 calc R . .
H16C H 0.5540 0.6868 0.2053 0.055 Uiso 1 1 calc R . .
C17 C 0.31141(18) 0.6347(4) 0.1424(2) 0.0351(11) Uani 1 1 d . . .
H17A H 0.3192 0.7134 0.1529 0.042 Uiso 1 1 calc R . .
C18 C 0.2666(2) 0.5938(4) 0.0939(3) 0.0454(13) Uani 1 1 d . . .
H18A H 0.2373 0.6372 0.0647 0.054 Uiso 1 1 calc R . .
C19 C 0.31879(18) 0.4497(3) 0.1449(2) 0.0327(10) Uani 1 1 d . . .
C20 C 0.33499(19) 0.3270(3) 0.1604(3) 0.0365(11) Uani 1 1 d . . .
H20A H 0.3746 0.3223 0.1793 0.055 Uiso 1 1 calc R . .
H20B H 0.3251 0.2830 0.1107 0.055 Uiso 1 1 calc R . .
H20C H 0.3158 0.2956 0.2013 0.055 Uiso 1 1 calc R . .
Co2 Co 0.09771(2) 0.59565(5) 0.33958(3) 0.02940(16) Uani 1 1 d . . .
O3 O 0.07597(11) 0.6141(3) 0.22663(16) 0.0320(7) Uani 1 1 d . . .
O4 O 0.03123(12) 0.6718(2) 0.34510(16) 0.0333(7) Uani 1 1 d . . .
N7 N 0.16332(14) 0.5194(3) 0.3328(2) 0.0313(8) Uani 1 1 d . . .
N8 N 0.11923(15) 0.5804(3) 0.4514(2) 0.0349(9) Uani 1 1 d . . .
N9 N 0.13361(15) 0.7457(3) 0.3499(2) 0.0387(10) Uani 1 1 d . . .
N10 N 0.18567(17) 0.8973(3) 0.3436(2) 0.0425(10) Uani 1 1 d . . .
N11 N 0.06107(14) 0.4450(3) 0.33621(18) 0.0288(8) Uani 1 1 d . . .
N12 N 0.00750(14) 0.2961(3) 0.30946(19) 0.0307(8) Uani 1 1 d . . .
C21 C 0.09390(18) 0.5474(4) 0.1752(2) 0.0325(10) Uani 1 1 d . . .
C22 C 0.13725(18) 0.4729(4) 0.1935(3) 0.0369(11) Uani 1 1 d . . .
H22A H 0.1440 0.4222 0.1525 0.044 Uiso 1 1 calc R . .
C23 C 0.17313(19) 0.4663(4) 0.2702(3) 0.0385(11) Uani 1 1 d . . .
C24 C 0.0647(2) 0.5588(4) 0.0901(2) 0.0409(11) Uani 1 1 d . . .
H24A H 0.0634 0.6396 0.0745 0.061 Uiso 1 1 calc R . .
H24B H 0.0274 0.5290 0.0854 0.061 Uiso 1 1 calc R . .
H24C H 0.0844 0.5152 0.0549 0.061 Uiso 1 1 calc R . .
C25 C 0.2247(2) 0.3976(5) 0.2727(3) 0.0597(16) Uani 1 1 d . . .
H25A H 0.2279 0.3412 0.3160 0.089 Uiso 1 1 calc R . .
H25B H 0.2565 0.4489 0.2823 0.089 Uiso 1 1 calc R . .
H25C H 0.2234 0.3582 0.2214 0.089 Uiso 1 1 calc R . .
C26 C 0.20262(19) 0.5202(4) 0.4091(3) 0.0452(13) Uani 1 1 d . . .
H26A H 0.2192 0.4433 0.4188 0.054 Uiso 1 1 calc R . .
H26B H 0.2323 0.5753 0.4053 0.054 Uiso 1 1 calc R . .
C27 C 0.1762(2) 0.5517(6) 0.4765(3) 0.0698(19) Uani 1 1 d . . .
H27A H 0.1793 0.4870 0.5148 0.084 Uiso 1 1 calc R . .
H27B H 0.1957 0.6180 0.5048 0.084 Uiso 1 1 calc R . .
C28 C 0.0871(2) 0.5943(4) 0.5041(3) 0.0389(11) Uani 1 1 d . . .
C29 C 0.0320(2) 0.6319(4) 0.4823(2) 0.0378(11) Uani 1 1 d . . .
H29A H 0.0097 0.6295 0.5224 0.045 Uiso 1 1 calc R . .
C30 C 0.00854(19) 0.6712(4) 0.4080(3) 0.0351(11) Uani 1 1 d . . .
C31 C 0.1079(3) 0.5731(6) 0.5920(3) 0.0680(18) Uani 1 1 d . . .
H31A H 0.1276 0.5000 0.5987 0.102 Uiso 1 1 calc R . .
H31B H 0.0769 0.5705 0.6205 0.102 Uiso 1 1 calc R . .
H31C H 0.1328 0.6350 0.6138 0.102 Uiso 1 1 calc R . .
C32 C -0.0482(2) 0.7211(5) 0.3941(3) 0.0480(13) Uani 1 1 d . . .
H32A H -0.0468 0.8009 0.3769 0.072 Uiso 1 1 calc R . .
H32B H -0.0630 0.7178 0.4439 0.072 Uiso 1 1 calc R . .
H32C H -0.0719 0.6771 0.3524 0.072 Uiso 1 1 calc R . .
C33 C 0.1237(2) 0.8270(4) 0.4087(3) 0.0376(11) Uani 1 1 d . . .
H33A H 0.0988 0.8171 0.4447 0.045 Uiso 1 1 calc R . .
C34 C 0.1546(2) 0.9175(4) 0.4052(3) 0.0498(14) Uani 1 1 d . . .
H34A H 0.1559 0.9841 0.4376 0.060 Uiso 1 1 calc R . .
C35 C 0.1710(2) 0.7934(4) 0.3150(3) 0.0440(13) Uani 1 1 d . . .
C36 C 0.1970(2) 0.7435(5) 0.2508(3) 0.0504(13) Uani 1 1 d . . .
H36A H 0.1693 0.7038 0.2120 0.076 Uiso 1 1 calc R . .
H36B H 0.2254 0.6890 0.2743 0.076 Uiso 1 1 calc R . .
H36C H 0.2136 0.8046 0.2236 0.076 Uiso 1 1 calc R . .
C37 C 0.08539(18) 0.3512(4) 0.3790(2) 0.0304(10) Uani 1 1 d . . .
H37A H 0.1198 0.3520 0.4142 0.036 Uiso 1 1 calc R . .
C38 C 0.05295(18) 0.2601(4) 0.3631(2) 0.0326(10) Uani 1 1 d . . .
H38A H 0.0597 0.1852 0.3844 0.039 Uiso 1 1 calc R . .
C39 C 0.01364(17) 0.4081(4) 0.2943(2) 0.0277(9) Uani 1 1 d . . .
C40 C -0.02801(18) 0.4731(4) 0.2378(2) 0.0346(11) Uani 1 1 d . . .
H40A H -0.0647 0.4463 0.2426 0.052 Uiso 1 1 calc R . .
H40B H -0.0221 0.4610 0.1828 0.052 Uiso 1 1 calc R . .
H40C H -0.0247 0.5548 0.2508 0.052 Uiso 1 1 calc R . .
Cl1 Cl 0.3112(5) 0.5351(8) 0.6041(6) 0.049(2) Uani 0.50 1 d P A 1
Cl2 Cl 0.17580(10) 0.3054(2) 0.02913(15) 0.0634(7) Uani 0.60 1 d P B 1
Cl3 Cl 0.3042(7) 0.5122(12) 0.6193(10) 0.055(3) Uani 0.40 1 d P C 2
Cl3' Cl 0.3005(9) 0.461(2) 0.5752(12) 0.080(7) Uani 0.10 1 d P D 3
Cl4 Cl 0.20053(16) 0.3073(3) -0.02573(18) 0.0535(10) Uani 0.40 1 d P E 2
O1W O 0.2062(3) 0.3512(6) -0.3661(4) 0.0767(19) Uani 0.70 1 d P F 1
O1O O 0.2269(6) 0.3871(10) -0.3281(6) 0.045(4) Uani 0.30 1 d P G 2
O2W O 0.1585(3) 0.3485(7) -0.2373(4) 0.065(2) Uani 0.50 1 d P . .
O3W O 0.3416(6) 0.4508(12) -0.0758(8) 0.059(4) Uani 0.25 1 d P . .
O1S O 0.2433(4) 0.3255(8) -0.1086(7) 0.128(4) Uani 0.60 1 d P H 1
H1SO H 0.2124 0.3322 -0.0954 0.154 Uiso 0.60 1 calc PR H 1
C1S C 0.2508(5) 0.4215(8) -0.1706(5) 0.080(4) Uani 0.60 1 d P H 1
H1SA H 0.2396 0.3761 -0.2202 0.096 Uiso 0.60 1 calc PR H 1
H1SB H 0.2177 0.4668 -0.1665 0.096 Uiso 0.60 1 calc PR H 1
C2S C 0.2818(4) 0.5134(8) -0.2055(6) 0.061(3) Uani 0.60 1 d P H 1
H2SA H 0.2699 0.5886 -0.1897 0.091 Uiso 0.60 1 calc PR H 1
H2SB H 0.2746 0.5072 -0.2641 0.091 Uiso 0.60 1 calc PR H 1
H2SC H 0.3211 0.5042 -0.1854 0.091 Uiso 0.60 1 calc PR H 1

loop_
_atom_site_aniso_label
_atom_site_aniso_U_11
_atom_site_aniso_U_22
_atom_site_aniso_U_33
_atom_site_aniso_U_23
_atom_site_aniso_U_13
_atom_site_aniso_U_12
Co1 0.0274(3) 0.0140(3) 0.0327(3) -0.0022(2) -0.0074(2) 0.0009(2)
O1 0.0278(16) 0.0202(15) 0.0325(14) -0.0011(12) -0.0030(12) -0.0013(12)
O2 0.0319(17) 0.0170(14) 0.0305(14) 0.0004(11) -0.0036(12) 0.0013(12)
N1 0.034(2) 0.0176(18) 0.040(2) -0.0076(15) -0.0117(17) 0.0055(16)
N2 0.031(2) 0.0140(17) 0.0370(19) -0.0015(14) -0.0094(16) -0.0010(15)
N3 0.030(2) 0.0158(18) 0.0330(17) -0.0024(13) -0.0069(15) 0.0017(15)
N4 0.032(2) 0.0168(18) 0.0390(19) 0.0014(14) -0.0095(16) -0.0040(15)
N5 0.029(2) 0.0187(18) 0.0332(17) -0.0022(14) -0.0054(15) 0.0000(15)
N6 0.043(2) 0.026(2) 0.054(2) 0.0041(17) -0.0214(19) -0.0026(18)
C1 0.025(2) 0.030(2) 0.030(2) -0.0019(18) -0.0075(18) -0.0004(19)
C2 0.022(2) 0.038(3) 0.035(2) -0.0045(19) -0.0033(18) 0.000(2)
C3 0.026(2) 0.032(2) 0.038(2) -0.010(2) -0.009(2) 0.003(2)
C4 0.037(3) 0.037(3) 0.035(2) 0.0012(19) -0.003(2) -0.004(2)
C5 0.033(3) 0.042(3) 0.062(3) -0.018(2) 0.000(2) 0.007(2)
C6 0.048(3) 0.019(2) 0.053(3) -0.009(2) -0.008(2) 0.003(2)
C7 0.042(3) 0.012(2) 0.050(3) -0.0050(18) -0.011(2) -0.0003(19)
C8 0.029(2) 0.018(2) 0.041(2) 0.0053(18) -0.0068(19) -0.0021(18)
C9 0.040(3) 0.023(2) 0.033(2) 0.0039(17) -0.0046(19) -0.005(2)
C10 0.032(2) 0.019(2) 0.034(2) -0.0026(17) -0.0037(18) -0.0025(18)
C11 0.054(3) 0.024(2) 0.052(3) 0.008(2) 0.000(2) -0.003(2)
C12 0.054(3) 0.024(2) 0.039(2) -0.0059(19) 0.006(2) -0.003(2)
C13 0.034(2) 0.016(2) 0.033(2) -0.0014(16) -0.0044(18) -0.0021(18)
C14 0.040(3) 0.016(2) 0.035(2) 0.0016(17) -0.010(2) -0.0037(19)
C15 0.030(2) 0.015(2) 0.038(2) -0.0021(16) -0.0024(18) -0.0005(18)
C16 0.033(3) 0.031(2) 0.044(2) -0.003(2) 0.000(2) -0.002(2)
C17 0.032(3) 0.020(2) 0.049(2) 0.0001(19) -0.006(2) 0.0020(19)
C18 0.037(3) 0.026(2) 0.061(3) 0.004(2) -0.023(2) 0.002(2)
C19 0.036(3) 0.019(2) 0.038(2) -0.0017(18) -0.0092(19) -0.0027(19)
C20 0.038(3) 0.021(2) 0.044(2) -0.0014(19) -0.008(2) -0.001(2)
Co2 0.0223(3) 0.0258(3) 0.0358(3) 0.0081(2) -0.0065(2) -0.0047(2)
O3 0.0240(16) 0.0352(17) 0.0351(15) 0.0097(13) 0.0004(12) 0.0025(13)
O4 0.0283(17) 0.0298(17) 0.0374(16) 0.0032(13) -0.0061(13) -0.0015(13)
N7 0.025(2) 0.0283(19) 0.0371(19) 0.0098(16) -0.0040(16) -0.0019(16)
N8 0.030(2) 0.029(2) 0.040(2) 0.0053(16) -0.0105(17) -0.0023(17)
N9 0.031(2) 0.032(2) 0.048(2) 0.0126(18) -0.0088(18) -0.0013(18)
N10 0.040(2) 0.029(2) 0.053(2) 0.0064(18) -0.0052(19) -0.0052(19)
N11 0.0257(19) 0.0254(18) 0.0323(17) 0.0046(15) -0.0025(15) -0.0044(16)
N12 0.028(2) 0.027(2) 0.0363(18) -0.0013(15) 0.0021(15) -0.0046(16)
C21 0.026(2) 0.031(2) 0.038(2) 0.0115(19) 0.0008(19) -0.005(2)
C22 0.030(3) 0.031(3) 0.048(3) 0.004(2) 0.000(2) -0.003(2)
C23 0.030(3) 0.023(2) 0.059(3) 0.010(2) -0.002(2) -0.003(2)
C24 0.041(3) 0.044(3) 0.038(2) 0.007(2) 0.008(2) 0.005(2)
C25 0.052(4) 0.045(3) 0.072(3) -0.009(3) -0.013(3) 0.019(3)
C26 0.030(3) 0.043(3) 0.054(3) 0.007(2) -0.016(2) 0.000(2)
C27 0.036(3) 0.122(6) 0.044(3) 0.001(3) -0.013(2) 0.011(3)
C28 0.045(3) 0.032(3) 0.036(2) 0.002(2) -0.001(2) -0.005(2)
C29 0.043(3) 0.032(3) 0.036(2) 0.0013(19) 0.002(2) -0.005(2)
C30 0.036(3) 0.026(2) 0.041(2) -0.0052(19) 0.002(2) -0.010(2)
C31 0.072(4) 0.092(5) 0.037(3) 0.011(3) 0.000(3) 0.012(4)
C32 0.039(3) 0.050(3) 0.053(3) -0.006(2) 0.002(2) 0.000(2)
C33 0.036(3) 0.034(3) 0.040(2) 0.002(2) 0.000(2) -0.001(2)
C34 0.048(3) 0.038(3) 0.055(3) 0.001(2) -0.015(3) 0.001(2)
C35 0.035(3) 0.041(3) 0.051(3) 0.018(2) -0.008(2) -0.004(2)
C36 0.056(4) 0.051(3) 0.043(3) 0.005(2) 0.006(2) -0.003(3)
C37 0.028(2) 0.027(2) 0.033(2) 0.0090(18) -0.0027(18) -0.0043(19)
C38 0.031(2) 0.025(2) 0.039(2) 0.0058(18) 0.0001(19) -0.0024(19)
C39 0.026(2) 0.027(2) 0.0282(19) 0.0003(17) 0.0006(17) -0.0042(18)
C40 0.029(2) 0.034(3) 0.036(2) 0.0027(19) -0.0049(19) -0.005(2)
Cl1 0.026(3) 0.044(4) 0.071(4) -0.018(4) -0.009(3) 0.004(3)
Cl2 0.0597(16) 0.0612(16) 0.0669(15) -0.0290(12) 0.0046(12) -0.0299(13)
Cl3 0.028(4) 0.040(4) 0.093(6) 0.014(3) -0.003(4) 0.001(3)
Cl3' 0.052(11) 0.11(2) 0.073(13) 0.032(11) 0.008(10) 0.023(13)
Cl4 0.082(3) 0.0292(16) 0.0375(16) 0.0035(13) -0.0209(17) -0.0212(16)
O1W 0.072(5) 0.054(4) 0.107(6) 0.006(4) 0.023(4) 0.003(4)
O1O 0.074(10) 0.029(6) 0.021(5) -0.013(4) -0.019(5) 0.017(6)
O2W 0.069(6) 0.050(5) 0.083(5) 0.006(4) 0.030(4) 0.015(4)
O3W 0.055(9) 0.041(8) 0.066(9) -0.011(7) -0.029(7) 0.013(7)
O1S 0.077(6) 0.115(8) 0.212(10) -0.091(8) 0.079(7) -0.043(6)
C1S 0.154(12) 0.051(6) 0.031(4) -0.004(4) 0.007(5) 0.075(7)
C2S 0.066(7) 0.041(5) 0.086(6) -0.041(5) 0.045(5) -0.023(5)

loop_
_atom_type_symbol
_atom_type_description
_atom_type_scat_dispersion_real
_atom_type_scat_dispersion_imag
_atom_type_scat_source
C C 0.0033 0.0016 'International Tables Vol C Tables 4.2.6.8 and 6.1.1.4'
H H 0.0000 0.0000 'International Tables Vol C Tables 4.2.6.8 and 6.1.1.4'
N N 0.0061 0.0033 'International Tables Vol C Tables 4.2.6.8 and 6.1.1.4'
O O 0.0106 0.0060 'International Tables Vol C Tables 4.2.6.8 and 6.1.1.4'
Cl Cl 0.1484 0.1585 'International Tables Vol C Tables 4.2.6.8 and 6.1.1.4'
Co Co 0.3494 0.9721 'International Tables Vol C Tables 4.2.6.8 and 6.1.1.4'

loop_
_geom_angle_atom_site_label_1
_geom_angle_atom_site_label_2
_geom_angle_atom_site_label_3
_geom_angle
N2 Co1 O2 93.95(14)
N2 Co1 O1 179.27(15)
O2 Co1 O1 85.33(12)
N2 Co1 N1 85.82(16)
O2 Co1 N1 179.64(13)
O1 Co1 N1 94.90(14)
N2 Co1 N3 91.31(14)
O2 Co1 N3 90.92(13)
O1 Co1 N3 88.80(12)
N1 Co1 N3 89.36(14)
N2 Co1 N5 89.79(14)
O2 Co1 N5 89.11(13)
O1 Co1 N5 90.10(13)
N1 Co1 N5 90.62(14)
N3 Co1 N5 178.90(15)
C1 O1 Co1 123.7(3)
C10 O2 Co1 121.4(2)
C3 N1 C6 120.3(4)
C3 N1 Co1 125.6(3)
C6 N1 Co1 113.9(3)
C8 N2 C7 123.0(4)
C8 N2 Co1 125.0(3)
C7 N2 Co1 112.0(3)
C15 N3 C13 106.7(3)
C15 N3 Co1 132.6(3)
C13 N3 Co1 120.3(3)
C15 N4 C14 107.2(4)
C19 N5 C17 105.6(3)
C19 N5 Co1 130.0(3)
C17 N5 Co1 124.2(3)
C19 N6 C18 108.1(3)
O1 C1 C2 126.2(4)
O1 C1 C4 113.8(4)
C2 C1 C4 120.0(4)
C1 C2 C3 126.2(4)
C1 C2 H2A 116.9
C3 C2 H2A 116.9
N1 C3 C2 122.2(4)
N1 C3 C5 119.7(4)
C2 C3 C5 118.1(4)
C1 C4 H4A 109.5
C1 C4 H4B 109.5
H4A C4 H4B 109.5
C1 C4 H4C 109.5
H4A C4 H4C 109.5
H4B C4 H4C 109.5
C3 C5 H5A 109.5
C3 C5 H5B 109.5
H5A C5 H5B 109.5
C3 C5 H5C 109.5
H5A C5 H5C 109.5
H5B C5 H5C 109.5
N1 C6 C7 109.3(4)
N1 C6 H6A 109.8
C7 C6 H6A 109.8
N1 C6 H6B 109.8
C7 C6 H6B 109.8
H6A C6 H6B 108.3
N2 C7 C6 109.2(4)
N2 C7 H7A 109.8
C6 C7 H7A 109.8
N2 C7 H7B 109.8
C6 C7 H7B 109.8
H7A C7 H7B 108.3
N2 C8 C9 122.2(4)
N2 C8 C11 120.2(4)
C9 C8 C11 117.6(4)
C10 C9 C8 124.3(4)
C10 C9 H9A 117.8
C8 C9 H9A 117.8
O2 C10 C9 125.5(4)
O2 C10 C12 113.8(3)
C9 C10 C12 120.6(4)
C8 C11 H11A 109.5
C8 C11 H11B 109.5
H11A C11 H11B 109.5
C8 C11 H11C 109.5
H11A C11 H11C 109.5
H11B C11 H11C 109.5
C10 C12 H12A 109.5
C10 C12 H12B 109.5
H12A C12 H12B 109.5
C10 C12 H12C 109.5
H12A C12 H12C 109.5
H12B C12 H12C 109.5
C14 C13 N3 108.8(4)
C14 C13 H13A 125.6
N3 C13 H13A 125.6
C13 C14 N4 107.5(3)
C13 C14 H14A 126.3
N4 C14 H14A 126.3
N3 C15 N4 109.9(4)
N3 C15 C16 129.1(3)
N4 C15 C16 120.9(4)
C15 C16 H16A 109.5
C15 C16 H16B 109.5
H16A C16 H16B 109.5
C15 C16 H16C 109.5
H16A C16 H16C 109.5
H16B C16 H16C 109.5
C18 C17 N5 109.7(4)
C18 C17 H17A 125.2
N5 C17 H17A 125.2
C17 C18 N6 106.2(4)
C17 C18 H18A 126.9
N6 C18 H18A 126.9
N5 C19 N6 110.4(4)
N5 C19 C20 129.1(4)
N6 C19 C20 120.6(4)
C19 C20 H20A 109.5
C19 C20 H20B 109.5
H20A C20 H20B 109.5
C19 C20 H20C 109.5
H20A C20 H20C 109.5
H20B C20 H20C 109.5
N7 Co2 N8 85.66(16)
N7 Co2 O4 179.27(14)
N8 Co2 O4 95.00(15)
N7 Co2 O3 94.86(14)
N8 Co2 O3 178.92(14)
O4 Co2 O3 84.49(12)
N7 Co2 N9 92.56(16)
N8 Co2 N9 87.31(15)
O4 Co2 N9 87.79(15)
O3 Co2 N9 91.72(14)
N7 Co2 N11 88.57(15)
N8 Co2 N11 89.46(14)
O4 Co2 N11 91.13(14)
O3 Co2 N11 91.50(13)
N9 Co2 N11 176.49(15)
C21 O3 Co2 122.2(2)
C30 O4 Co2 123.4(3)
C23 N7 C26 122.2(4)
C23 N7 Co2 124.9(3)
C26 N7 Co2 112.8(3)
C28 N8 C27 120.9(4)
C28 N8 Co2 125.3(3)
C27 N8 Co2 113.9(3)
C35 N9 C33 104.8(4)
C35 N9 Co2 133.5(4)
C33 N9 Co2 121.6(3)
C35 N10 C34 105.7(4)
C39 N11 C37 106.4(3)
C39 N11 Co2 131.4(3)
C37 N11 Co2 122.2(3)
C39 N12 C38 108.3(3)
O3 C21 C22 125.1(4)
O3 C21 C24 115.2(4)
C22 C21 C24 119.7(4)
C21 C22 C23 124.6(4)
C21 C22 H22A 117.7
C23 C22 H22A 117.7
N7 C23 C22 122.7(4)
N7 C23 C25 121.2(4)
C22 C23 C25 116.0(4)
C21 C24 H24A 109.5
C21 C24 H24B 109.5
H24A C24 H24B 109.5
C21 C24 H24C 109.5
H24A C24 H24C 109.5
H24B C24 H24C 109.5
C23 C25 H25A 109.5
C23 C25 H25B 109.5
H25A C25 H25B 109.5
C23 C25 H25C 109.5
H25A C25 H25C 109.5
H25B C25 H25C 109.5
C27 C26 N7 111.6(4)
C27 C26 H26A 109.3
N7 C26 H26A 109.3
C27 C26 H26B 109.3
N7 C26 H26B 109.3
H26A C26 H26B 108.0
N8 C27 C26 112.4(4)
N8 C27 H27A 109.1
C26 C27 H27A 109.1
N8 C27 H27B 109.1
C26 C27 H27B 109.1
H27A C27 H27B 107.8
N8 C28 C29 122.5(4)
N8 C28 C31 120.8(4)
C29 C28 C31 116.8(5)
C30 C29 C28 125.0(5)
C30 C29 H29A 117.5
C28 C29 H29A 117.5
O4 C30 C29 125.8(4)
O4 C30 C32 113.7(4)
C29 C30 C32 120.4(4)
C28 C31 H31A 109.5
C28 C31 H31B 109.5
H31A C31 H31B 109.5
C28 C31 H31C 109.5
H31A C31 H31C 109.5
H31B C31 H31C 109.5
C30 C32 H32A 109.5
C30 C32 H32B 109.5
H32A C32 H32B 109.5
C30 C32 H32C 109.5
H32A C32 H32C 109.5
H32B C32 H32C 109.5
C34 C33 N9 109.2(5)
C34 C33 H33A 125.4
N9 C33 H33A 125.4
C33 C34 N10 107.2(5)
C33 C34 H34A 126.4
N10 C34 H34A 126.4
N9 C35 N10 113.1(5)
N9 C35 C36 126.9(5)
N10 C35 C36 120.0(5)
C35 C36 H36A 109.5
C35 C36 H36B 109.5
H36A C36 H36B 109.5
C35 C36 H36C 109.5
H36A C36 H36C 109.5
H36B C36 H36C 109.5
C38 C37 N11 109.5(4)
C38 C37 H37A 125.2
N11 C37 H37A 125.2
C37 C38 N12 106.4(4)
C37 C38 H38A 126.8
N12 C38 H38A 126.8
N11 C39 N12 109.4(3)
N11 C39 C40 128.6(4)
N12 C39 C40 122.0(4)
C39 C40 H40A 109.5
C39 C40 H40B 109.5
H40A C40 H40B 109.5
C39 C40 H40C 109.5
H40A C40 H40C 109.5
H40B C40 H40C 109.5
C2S C1S O1S 154.6(10)
C2S C1S H1SA 97.8
O1S C1S H1SA 97.8
C2S C1S H1SB 97.8
O1S C1S H1SB 97.8
H1SA C1S H1SB 103.7

loop_
_geom_bond_atom_site_label_1
_geom_bond_atom_site_label_2
_geom_bond_distance
Co1 N2 1.888(3)
Co1 O2 1.903(3)
Co1 O1 1.905(3)
Co1 N1 1.913(4)
Co1 N3 1.962(3)
Co1 N5 1.967(3)
O1 C1 1.298(5)
O2 C10 1.291(5)
N1 C3 1.314(6)
N1 C6 1.482(5)
N2 C8 1.299(5)
N2 C7 1.472(5)
N3 C15 1.338(5)
N3 C13 1.378(5)
N4 C15 1.360(5)
N4 C14 1.372(6)
N5 C19 1.332(5)
N5 C17 1.393(5)
N6 C19 1.347(5)
N6 C18 1.374(6)
C1 C2 1.371(6)
C1 C4 1.513(6)
C2 C3 1.411(6)
C2 H2A 0.9500
C3 C5 1.515(6)
C4 H4A 0.9800
C4 H4B 0.9800
C4 H4C 0.9800
C5 H5A 0.9800
C5 H5B 0.9800
C5 H5C 0.9800
C6 C7 1.519(7)
C6 H6A 0.9900
C6 H6B 0.9900
C7 H7A 0.9900
C7 H7B 0.9900
C8 C9 1.420(6)
C8 C11 1.509(6)
C9 C10 1.379(5)
C9 H9A 0.9500
C10 C12 1.508(6)
C11 H11A 0.9800
C11 H11B 0.9800
C11 H11C 0.9800
C12 H12A 0.9800
C12 H12B 0.9800
C12 H12C 0.9800
C13 C14 1.354(6)
C13 H13A 0.9500
C14 H14A 0.9500
C15 C16 1.475(6)
C16 H16A 0.9800
C16 H16B 0.9800
C16 H16C 0.9800
C17 C18 1.346(6)
C17 H17A 0.9500
C18 H18A 0.9500
C19 C20 1.499(6)
C20 H20A 0.9800
C20 H20B 0.9800
C20 H20C 0.9800
Co2 N7 1.878(4)
Co2 N8 1.884(3)
Co2 O4 1.891(3)
Co2 O3 1.906(3)
Co2 N9 1.960(4)
Co2 N11 1.978(3)
O3 C21 1.305(5)
O4 C30 1.292(5)
N7 C23 1.289(6)
N7 C26 1.474(5)
N8 C28 1.308(6)
N8 C27 1.442(6)
N9 C35 1.311(6)
N9 C33 1.431(6)
N10 C35 1.334(6)
N10 C34 1.424(7)
N11 C39 1.333(5)
N11 C37 1.391(5)
N12 C39 1.349(5)
N12 C38 1.381(5)
C21 C22 1.376(6)
C21 C24 1.499(6)
C22 C23 1.441(6)
C22 H22A 0.9500
C23 C25 1.506(7)
C24 H24A 0.9800
C24 H24B 0.9800
C24 H24C 0.9800
C25 H25A 0.9800
C25 H25B 0.9800
C25 H25C 0.9800
C26 C27 1.462(7)
C26 H26A 0.9900
C26 H26B 0.9900
C27 H27A 0.9900
C27 H27B 0.9900
C28 C29 1.422(7)
C28 C31 1.506(6)
C29 C30 1.368(6)
C29 H29A 0.9500
C30 C32 1.504(6)
C31 H31A 0.9800
C31 H31B 0.9800
C31 H31C 0.9800
C32 H32A 0.9800
C32 H32B 0.9800
C32 H32C 0.9800
C33 C34 1.314(7)
C33 H33A 0.9500
C34 H34A 0.9500
C35 C36 1.480(7)
C36 H36A 0.9800
C36 H36B 0.9800
C36 H36C 0.9800
C37 C38 1.334(6)
C37 H37A 0.9500
C38 H38A 0.9500
C39 C40 1.485(5)
C40 H40A 0.9800
C40 H40B 0.9800
C40 H40C 0.9800
O1S C1S 1.572(14)
O1S H1SO 0.8400
C1S C2S 1.502(15)
C1S H1SA 0.9900
C1S H1SB 0.9900
C2S H2SA 0.9800
C2S H2SB 0.9800
C2S H2SC 0.9800

loop_
_geom_torsion_atom_site_label_1
_geom_torsion_atom_site_label_2
_geom_torsion_atom_site_label_3
_geom_torsion_atom_site_label_4
_geom_torsion
N2 Co1 O1 C1 -160(34)
O2 Co1 O1 C1 -168.4(3)
N1 Co1 O1 C1 11.3(3)
N3 Co1 O1 C1 100.5(3)
N5 Co1 O1 C1 -79.4(3)
N2 Co1 O2 C10 -28.6(3)
O1 Co1 O2 C10 151.3(3)
N1 Co1 O2 C10 22(28)
N3 Co1 O2 C10 -120.0(3)
N5 Co1 O2 C10 61.2(3)
N2 Co1 N1 C3 168.8(3)
O2 Co1 N1 C3 119(28)
O1 Co1 N1 C3 -11.1(3)
N3 Co1 N1 C3 -99.8(3)
N5 Co1 N1 C3 79.1(3)
N2 Co1 N1 C6 -5.8(3)
O2 Co1 N1 C6 -56(28)
O1 Co1 N1 C6 174.3(3)
N3 Co1 N1 C6 85.6(3)
N5 Co1 N1 C6 -95.5(3)
O2 Co1 N2 C8 21.4(4)
O1 Co1 N2 C8 13(11)
N1 Co1 N2 C8 -158.3(4)
N3 Co1 N2 C8 112.4(4)
N5 Co1 N2 C8 -67.7(4)
O2 Co1 N2 C7 -157.5(3)
O1 Co1 N2 C7 -166(33)
N1 Co1 N2 C7 22.8(3)
N3 Co1 N2 C7 -66.5(3)
N5 Co1 N2 C7 113.4(3)
N2 Co1 N3 C15 -50.8(4)
O2 Co1 N3 C15 43.2(4)
O1 Co1 N3 C15 128.5(4)
N1 Co1 N3 C15 -136.6(4)
N5 Co1 N3 C15 135(8)
N2 Co1 N3 C13 137.4(3)
O2 Co1 N3 C13 -128.6(3)
O1 Co1 N3 C13 -43.3(3)
N1 Co1 N3 C13 51.6(3)
N5 Co1 N3 C13 -37(8)
N2 Co1 N5 C19 136.6(4)
O2 Co1 N5 C19 42.7(4)
O1 Co1 N5 C19 -42.7(4)
N1 Co1 N5 C19 -137.6(4)
N3 Co1 N5 C19 -49(8)
N2 Co1 N5 C17 -37.5(4)
O2 Co1 N5 C17 -131.5(3)
O1 Co1 N5 C17 143.2(3)
N1 Co1 N5 C17 48.3(4)
N3 Co1 N5 C17 137(8)
Co1 O1 C1 C2 -7.6(5)
Co1 O1 C1 C4 172.5(2)
O1 C1 C2 C3 -0.7(6)
C4 C1 C2 C3 179.2(4)
C6 N1 C3 C2 -179.0(4)
Co1 N1 C3 C2 6.7(5)
C6 N1 C3 C5 1.3(6)
Co1 N1 C3 C5 -173.0(3)
C1 C2 C3 N1 1.2(6)
C1 C2 C3 C5 -179.1(4)
C3 N1 C6 C7 173.4(3)
Co1 N1 C6 C7 -11.7(4)
C8 N2 C7 C6 146.9(4)
Co1 N2 C7 C6 -34.2(4)
N1 C6 C7 N2 28.7(4)
C7 N2 C8 C9 174.5(4)
Co1 N2 C8 C9 -4.3(6)
C7 N2 C8 C11 -3.4(6)
Co1 N2 C8 C11 177.8(3)
N2 C8 C9 C10 -14.7(7)
C11 C8 C9 C10 163.2(4)
Co1 O2 C10 C9 19.9(6)
Co1 O2 C10 C12 -161.4(3)
C8 C9 C10 O2 5.8(7)
C8 C9 C10 C12 -172.7(4)
C15 N3 C13 C14 -0.2(4)
Co1 N3 C13 C14 173.5(3)
N3 C13 C14 N4 0.1(4)
C15 N4 C14 C13 0.0(4)
C13 N3 C15 N4 0.2(4)
Co1 N3 C15 N4 -172.4(3)
C13 N3 C15 C16 -176.8(4)
Co1 N3 C15 C16 10.5(6)
C14 N4 C15 N3 -0.1(4)
C14 N4 C15 C16 177.2(4)
C19 N5 C17 C18 0.1(5)
Co1 N5 C17 C18 175.5(3)
N5 C17 C18 N6 -0.6(6)
C19 N6 C18 C17 0.9(6)
C17 N5 C19 N6 0.5(5)
Co1 N5 C19 N6 -174.5(3)
C17 N5 C19 C20 -178.6(5)
Co1 N5 C19 C20 6.4(7)
C18 N6 C19 N5 -0.9(6)
C18 N6 C19 C20 178.3(4)
N7 Co2 O3 C21 23.5(3)
N8 Co2 O3 C21 142(8)
O4 Co2 O3 C21 -156.2(3)
N9 Co2 O3 C21 116.2(3)
N11 Co2 O3 C21 -65.2(3)
N7 Co2 O4 C30 137(12)
N8 Co2 O4 C30 -17.6(3)
O3 Co2 O4 C30 163.4(3)
N9 Co2 O4 C30 -104.7(3)
N11 Co2 O4 C30 72.0(3)
N8 Co2 N7 C23 159.3(4)
O4 Co2 N7 C23 4(12)
O3 Co2 N7 C23 -21.7(4)
N9 Co2 N7 C23 -113.6(4)
N11 Co2 N7 C23 69.7(4)
N8 Co2 N7 C26 -17.4(3)
O4 Co2 N7 C26 -172(75)
O3 Co2 N7 C26 161.6(3)
N9 Co2 N7 C26 69.7(3)
N11 Co2 N7 C26 -107.0(3)
N7 Co2 N8 C28 -164.6(4)
O4 Co2 N8 C28 15.1(4)
O3 Co2 N8 C28 77(8)
N9 Co2 N8 C28 102.6(4)
N11 Co2 N8 C28 -76.0(4)
N7 Co2 N8 C27 15.8(4)
O4 Co2 N8 C27 -164.6(4)
O3 Co2 N8 C27 -103(8)
N9 Co2 N8 C27 -77.0(4)
N11 Co2 N8 C27 104.4(4)
N7 Co2 N9 C35 40.9(4)
N8 Co2 N9 C35 126.4(4)
O4 Co2 N9 C35 -138.5(4)
O3 Co2 N9 C35 -54.1(4)
N11 Co2 N9 C35 149(2)
N7 Co2 N9 C33 -134.3(3)
N8 Co2 N9 C33 -48.7(3)
O4 Co2 N9 C33 46.4(3)
O3 Co2 N9 C33 130.8(3)
N11 Co2 N9 C33 -26(3)
N7 Co2 N11 C39 -134.2(4)
N8 Co2 N11 C39 140.2(4)
O4 Co2 N11 C39 45.2(4)
O3 Co2 N11 C39 -39.4(4)
N9 Co2 N11 C39 117(2)
N7 Co2 N11 C37 42.1(3)
N8 Co2 N11 C37 -43.6(3)
O4 Co2 N11 C37 -138.6(3)
O3 Co2 N11 C37 136.9(3)
N9 Co2 N11 C37 -67(3)
Co2 O3 C21 C22 -13.4(6)
Co2 O3 C21 C24 168.6(3)
O3 C21 C22 C23 -7.1(7)
C24 C21 C22 C23 170.8(4)
C26 N7 C23 C22 -174.5(4)
Co2 N7 C23 C22 9.1(6)
C26 N7 C23 C25 2.5(7)
Co2 N7 C23 C25 -173.9(4)
C21 C22 C23 N7 9.8(7)
C21 C22 C23 C25 -167.4(5)
C23 N7 C26 C27 -161.1(5)
Co2 N7 C26 C27 15.6(5)
C28 N8 C27 C26 169.9(5)
Co2 N8 C27 C26 -10.5(7)
N7 C26 C27 N8 -3.3(7)
C27 N8 C28 C29 174.6(5)
Co2 N8 C28 C29 -5.0(6)
C27 N8 C28 C31 -4.1(7)
Co2 N8 C28 C31 176.4(4)
N8 C28 C29 C30 -8.8(7)
C31 C28 C29 C30 170.0(5)
Co2 O4 C30 C29 10.4(6)
Co2 O4 C30 C32 -170.6(3)
C28 C29 C30 O4 5.8(7)
C28 C29 C30 C32 -173.1(4)
C35 N9 C33 C34 0.8(5)
Co2 N9 C33 C34 177.2(3)
N9 C33 C34 N10 -0.2(5)
C35 N10 C34 C33 -0.5(5)
C33 N9 C35 N10 -1.2(5)
Co2 N9 C35 N10 -176.9(3)
C33 N9 C35 C36 178.2(4)
Co2 N9 C35 C36 2.5(7)
C34 N10 C35 N9 1.1(5)
C34 N10 C35 C36 -178.4(4)
C39 N11 C37 C38 -0.2(5)
Co2 N11 C37 C38 -177.2(3)
N11 C37 C38 N12 0.1(5)
C39 N12 C38 C37 0.0(5)
C37 N11 C39 N12 0.2(5)
Co2 N11 C39 N12 176.9(3)
C37 N11 C39 C40 -179.1(4)
Co2 N11 C39 C40 -2.4(7)
C38 N12 C39 N11 -0.2(5)
C38 N12 C39 C40 179.2(4)
